data_2022854
loop_
_publ_author_name
'Bansal, Ravi'
'Butcher, Ray J.'
'Gupta, Sushil K.'

_publ_section_title
;
 Synthesis, crystal structure, Hirshfeld surface analysis, DFT and NBO
 study of ethyl
 1-(4-fluorophenyl)-4-[(4-fluorophenyl)amino]-2,6-diphenyl-1,2,5,6-tetrahydropyridine-3-carboxylate
;
_journal_coeditor_code HB8074
_journal_issue 10
_journal_name_full 'Acta Crystallographica Section E Crystallographic Communications'
_journal_paper_doi 10.1107/S205698902300748X
_journal_volume 79
_journal_year 2023
_chemical_absolute_configuration unk
_chemical_formula_iupac 'C32 H28 F2 N2 O2'
_chemical_formula_moiety 'C32 H28 F2 N2 O2'
_chemical_formula_sum 'C32 H28 F2 N2 O2'
_chemical_formula_weight 510.56
_chemical_name_systematic
;Ethyl
1-(4-fluorophenyl)-4-[(4-fluorophenyl)amino]-2,6-diphenyl-1,2,5,6-tetrahydropyridine-3-carboxylate
;
_space_group_crystal_system monoclinic
_space_group_IT_number 4
_space_group_name_Hall 'P 2yb'
_space_group_name_H-M_alt 'P 1 21 1'
_atom_sites_solution_hydrogens mixed
_atom_sites_solution_primary dual
_atom_sites_solution_secondary difmap
_audit_creation_method SHELXL-2019/3
_cell_angle_alpha 90
_cell_angle_beta 91.317(9)
_cell_angle_gamma 90
_cell_formula_units_Z 4
_cell_length_a 8.8072(12)
_cell_length_b 17.795(2)
_cell_length_c 16.222(2)
_cell_measurement_reflns_used 8110
_cell_measurement_temperature 100(2)
_cell_measurement_theta_max 25.94
_cell_measurement_theta_min 2.51
_cell_volume 2541.7(5)
_computing_cell_refinement
;
SAINT (Bruker, 2005)
;
_computing_data_collection
;
APEX2 (Bruker, 2005)
;
_computing_data_reduction
;
SAINT (Bruker, 2005)
;
_computing_molecular_graphics
;
SHELXTL (Sheldrick, 2008)
;
_computing_publication_material
;
publCIF (Westrip, 2010)
;
_computing_structure_refinement
;
SHELXL2019 (Sheldrick, 2015b)
;
_computing_structure_solution
;
SHELXT (Sheldrick, 2015a)
;
_diffrn_ambient_temperature 100(2)
_diffrn_measured_fraction_theta_full 0.999
_diffrn_measured_fraction_theta_max 0.991
_diffrn_measurement_device_type 'Bruker APEX-II CCD'
_diffrn_measurement_method \w
_diffrn_radiation_type MoK\a
_diffrn_radiation_wavelength 0.71073
_diffrn_reflns_av_R_equivalents 0.1526
_diffrn_reflns_av_unetI/netI 0.1351
_diffrn_reflns_limit_h_max 11
_diffrn_reflns_limit_h_min -11
_diffrn_reflns_limit_k_max 22
_diffrn_reflns_limit_k_min -22
_diffrn_reflns_limit_l_max 20
_diffrn_reflns_limit_l_min -20
_diffrn_reflns_number 44124
_diffrn_reflns_theta_full 25.242
_diffrn_reflns_theta_max 26.890
_diffrn_reflns_theta_min 1.699
_exptl_absorpt_coefficient_mu 0.093
_exptl_absorpt_correction_T_max 0.7454
_exptl_absorpt_correction_T_min 0.5438
_exptl_absorpt_correction_type multi-scan
_exptl_absorpt_process_details
;
(SADABS; Sheldrick, 1996)
;
_exptl_crystal_colour colorless
_exptl_crystal_density_diffrn 1.334
_exptl_crystal_description plate
_exptl_crystal_F_000 1072
_exptl_crystal_size_max 0.31
_exptl_crystal_size_mid 0.24
_exptl_crystal_size_min 0.09
_refine_diff_density_max 1.039
_refine_diff_density_min -0.542
_refine_ls_abs_structure_details
;
Flack <i>x</i> determined using 2653 quotients [(I+)-(I-)]/[(I+)+(I-)]
(Parsons <i>et al.</i>,  2013)
;
_refine_ls_abs_structure_Flack -0.4(7)
_refine_ls_extinction_method none
_refine_ls_goodness_of_fit_ref 1.167
_refine_ls_hydrogen_treatment mixed
_refine_ls_matrix_type full
_refine_ls_number_parameters 689
_refine_ls_number_reflns 10842
_refine_ls_number_restraints 75
_refine_ls_restrained_S_all 1.167
_refine_ls_R_factor_all 0.1470
_refine_ls_R_factor_gt 0.1177
_refine_ls_shift/su_max 0.001
_refine_ls_shift/su_mean 0.000
_refine_ls_structure_factor_coef Fsqd
_refine_ls_weighting_details 'w=1/[\s^2^(Fo^2^)+(0.2000P)^2^] where P=(Fo^2^+2Fc^2^)/3'
_refine_ls_weighting_scheme calc
_refine_ls_wR_factor_gt 0.2970
_refine_ls_wR_factor_ref 0.3238
_reflns_number_gt 8132
_reflns_number_total 10842
_reflns_threshold_expression 'I > 2\s(I)'
_cod_data_source_file hb8074sup1.cif
_cod_data_source_block I
_cod_original_cell_volume 2541.7(6)
_cod_original_sg_symbol_H-M 'P 21'
_cod_database_code 2022854
_shelx_space_group_comment
;
The symmetry employed for this shelxl refinement is uniquely defined
by the following loop, which should always be used as a source of
symmetry information in preference to the above space-group names.
They are only intended as comments.
;

loop_
_space_group_symop_operation_xyz
'x, y, z'
'-x, y+1/2, -z'

loop_
_atom_site_type_symbol
_atom_site_label
_atom_site_fract_x
_atom_site_fract_y
_atom_site_fract_z
_atom_site_U_iso_or_equiv
_atom_site_adp_type
_atom_site_calc_flag
_atom_site_occupancy
_atom_site_disorder_assembly
_atom_site_disorder_group
F F1A 1.2145(9) 0.6537(4) -0.0730(4) 0.0282(18) Uani d 1 . .
F F2A 0.5317(9) 0.4785(4) 0.6692(4) 0.0288(18) Uani d 1 . .
O O1A 0.9193(11) 0.8004(4) 0.4287(5) 0.0213(18) Uani d 1 . .
O O2A 0.9079(10) 0.8507(4) 0.3013(5) 0.0202(19) Uani d 1 . .
N N1A 0.8252(12) 0.6508(6) 0.1882(6) 0.019(2) Uani d 1 . .
N N2A 0.8030(13) 0.6640(5) 0.4451(6) 0.021(2) Uani d 1 . .
H H2AA 0.854(14) 0.700(5) 0.466(8) 0.025 Uiso d 1 . .
C C1A 0.7854(14) 0.7253(6) 0.2229(7) 0.017(2) Uani d 1 . .
H H1AA 0.853893 0.762724 0.196791 0.020 Uiso calc 1 . .
C C2A 0.8189(14) 0.7291(6) 0.3160(7) 0.017(2) Uani d 1 . .
C C3A 0.7776(13) 0.6676(7) 0.3607(7) 0.016(2) Uani d 1 . .
C C4A 0.7204(14) 0.6012(6) 0.3143(7) 0.018(2) Uani d 1 . .
H H4AA 0.616757 0.611138 0.291943 0.021 Uiso calc 1 . .
H H4AB 0.716095 0.556989 0.351191 0.021 Uiso calc 1 . .
C C5A 0.8287(14) 0.5858(6) 0.2437(7) 0.016(2) Uani d 1 . .
H H5AA 0.934099 0.578633 0.266529 0.019 Uiso calc 1 . .
C C6A 0.6241(13) 0.7476(6) 0.1984(7) 0.017(2) Uani d 1 . .
C C7A 0.5398(14) 0.8000(7) 0.2428(8) 0.024(3) Uani d 1 . .
H H7AA 0.582800 0.819602 0.292566 0.028 Uiso calc 1 . .
C C8A 0.3983(14) 0.8244(7) 0.2180(8) 0.022(3) Uani d 1 . .
H H8AA 0.343692 0.857768 0.252109 0.027 Uiso calc 1 . .
C C9A 0.3332(17) 0.8006(7) 0.1425(8) 0.028(3) Uani d 1 . .
H H9AA 0.236874 0.818845 0.124048 0.033 Uiso calc 1 . .
C C10A 0.4142(14) 0.7492(6) 0.0953(8) 0.020(2) Uani d 1 . .
H H10A 0.371490 0.731408 0.044588 0.024 Uiso calc 1 . .
C C11A 0.5557(14) 0.7239(7) 0.1215(8) 0.023(3) Uani d 1 . .
H H11A 0.609210 0.689818 0.087717 0.028 Uiso calc 1 . .
C C12A 0.9314(13) 0.6528(6) 0.1248(6) 0.013(2) Uani d 1 . .
C C13A 0.9190(13) 0.7101(7) 0.0646(7) 0.018(2) Uani d 1 . .
H H13A 0.844532 0.748345 0.069360 0.021 Uiso calc 1 . .
C C14A 1.0168(15) 0.7099(7) -0.0016(8) 0.021(3) Uani d 1 . .
H H14A 1.011386 0.748455 -0.042093 0.026 Uiso calc 1 . .
C C15A 1.1210(14) 0.6530(7) -0.0073(7) 0.020(2) Uani d 1 . .
C C16A 1.1361(15) 0.5967(7) 0.0496(7) 0.021(3) Uani d 1 . .
H H16A 1.211869 0.559163 0.044266 0.025 Uiso calc 1 . .
C C17A 1.0379(13) 0.5957(7) 0.1156(7) 0.018(2) Uani d 1 . .
H H17A 1.043535 0.555931 0.154614 0.021 Uiso calc 1 . .
C C18A 0.7769(13) 0.5144(7) 0.1994(7) 0.017(2) Uani d 1 . .
C C19A 0.6800(14) 0.5125(7) 0.1287(7) 0.019(2) Uani d 1 . .
H H19A 0.646179 0.558704 0.105421 0.023 Uiso calc 1 . .
C C20A 0.6324(14) 0.4458(8) 0.0921(8) 0.025(3) Uani d 1 . .
H H20A 0.570601 0.446242 0.043302 0.029 Uiso calc 1 . .
C C21A 0.6779(17) 0.3771(7) 0.1290(7) 0.025(3) Uani d 1 . .
H H21A 0.646713 0.330565 0.105462 0.029 Uiso calc 1 . .
C C22A 0.7687(16) 0.3787(7) 0.2000(8) 0.025(3) Uani d 1 . .
H H22A 0.797499 0.332583 0.225436 0.030 Uiso calc 1 . .
C C23A 0.8181(15) 0.4449(7) 0.2344(7) 0.021(3) Uani d 1 . .
H H23A 0.881145 0.443783 0.282642 0.025 Uiso calc 1 . .
C C24A 0.7268(13) 0.6141(7) 0.4997(7) 0.015(2) Uani d 1 . .
C C25A 0.5808(13) 0.5914(7) 0.4869(7) 0.017(2) Uani d 1 . .
H H25A 0.524947 0.607559 0.439395 0.021 Uiso calc 1 . .
C C26A 0.5136(15) 0.5440(7) 0.5442(7) 0.019(2) Uani d 1 . .
H H26A 0.414461 0.524402 0.534433 0.023 Uiso calc 1 . .
C C27A 0.5950(14) 0.5262(7) 0.6154(7) 0.019(3) Uani d 1 . .
C C28A 0.7379(13) 0.5508(7) 0.6313(7) 0.020(2) Uani d 1 . .
H H28A 0.789702 0.537041 0.681068 0.024 Uiso calc 1 . .
C C29A 0.8093(15) 0.5970(7) 0.5731(7) 0.021(3) Uani d 1 . .
H H29A 0.908936 0.615946 0.582808 0.025 Uiso calc 1 . .
C C30A 0.8857(13) 0.7933(6) 0.3544(7) 0.017(2) Uani d 1 . .
C C31A 0.9685(15) 0.9203(6) 0.3367(8) 0.020(2) Uani d 1 . .
H H31A 1.019282 0.949562 0.293281 0.024 Uiso calc 1 . .
H H31B 1.045222 0.908244 0.380241 0.024 Uiso calc 1 . .
C C32A 0.8443(17) 0.9665(7) 0.3726(8) 0.029(3) Uani d 1 . .
H H32A 0.887315 1.012885 0.395932 0.044 Uiso calc 1 . .
H H32B 0.769217 0.979120 0.329256 0.044 Uiso calc 1 . .
H H32C 0.795121 0.937857 0.416099 0.044 Uiso calc 1 . .
F F1B 0.7271(9) 0.3382(5) 0.5895(4) 0.0304(18) Uani d 1 . .
F F2B -0.0100(10) 0.5223(4) -0.1668(4) 0.0329(19) Uani d 1 . .
O O1B 0.4225(11) 0.2050(5) 0.0798(5) 0.0229(19) Uani d 1 . .
O O2B 0.4196(10) 0.1528(4) 0.2072(5) 0.0198(18) Uani d 1 . .
N N1B 0.3238(11) 0.3488(5) 0.3190(5) 0.0145(19) Uani d 1 . .
N N2B 0.2858(12) 0.3375(6) 0.0594(6) 0.018(2) Uani d 1 . .
H H2BA 0.354557 0.308190 0.037569 0.022 Uiso calc 1 . .
C C1B 0.2806(12) 0.2748(7) 0.2817(7) 0.017(2) Uani d 1 . .
H H1BA 0.348035 0.236205 0.308500 0.021 Uiso calc 1 . .
C C2B 0.3132(13) 0.2727(7) 0.1889(7) 0.016(2) Uani d 1 . .
C C3B 0.2687(13) 0.3315(6) 0.1419(7) 0.017(2) Uani d 1 . .
C C4B 0.2144(13) 0.3993(7) 0.1903(7) 0.017(2) Uani d 1 . .
H H4BA 0.111102 0.389769 0.210747 0.021 Uiso calc 1 . .
H H4BB 0.209976 0.444022 0.153993 0.021 Uiso calc 1 . .
C C5B 0.3249(15) 0.4137(6) 0.2634(7) 0.019(3) Uani d 1 . .
H H5BA 0.429634 0.420071 0.241909 0.022 Uiso calc 1 . .
C C6B 0.1226(13) 0.2530(6) 0.2997(6) 0.013(2) Uani d 1 . .
C C7B 0.0376(14) 0.1990(6) 0.2501(7) 0.017(2) Uani d 1 . .
H H7BA 0.082555 0.179232 0.202045 0.020 Uiso calc 1 . .
C C8B -0.1027(16) 0.1759(8) 0.2695(8) 0.026(3) Uani d 1 . .
H H8BA -0.155672 0.142312 0.233550 0.031 Uiso calc 1 . .
C C9B -0.1726(14) 0.2003(7) 0.3418(8) 0.022(3) Uani d 1 . .
H H9BA -0.268637 0.181456 0.357452 0.026 Uiso calc 1 . .
C C10B -0.0921(16) 0.2548(8) 0.3905(8) 0.030(3) Uani d 1 . .
H H10B -0.137923 0.275706 0.437790 0.036 Uiso calc 1 . .
C C11B 0.0476(13) 0.2767(7) 0.3700(7) 0.015(2) Uani d 1 . .
H H11B 0.099352 0.310785 0.405830 0.018 Uiso calc 1 . .
C C12B 0.4325(12) 0.3468(7) 0.3852(7) 0.016(2) Uani d 1 . .
C C13B 0.4196(16) 0.2909(7) 0.4453(7) 0.023(3) Uani d 1 . .
H H13B 0.341036 0.254565 0.439633 0.027 Uiso calc 1 . .
C C14B 0.5194(16) 0.2871(7) 0.5134(7) 0.023(3) Uani d 1 . .
H H14B 0.510508 0.248077 0.552897 0.028 Uiso calc 1 . .
C C15B 0.6305(14) 0.3409(7) 0.5221(7) 0.020(2) Uani d 1 . .
C C16B 0.6480(14) 0.3964(7) 0.4645(7) 0.021(2) Uani d 1 . .
H H16B 0.727042 0.432396 0.470803 0.025 Uiso calc 1 . .
C C17B 0.5467(14) 0.3994(6) 0.3957(7) 0.017(2) Uani d 1 . .
H H17B 0.557315 0.438215 0.356067 0.020 Uiso calc 1 . .
C C18B 0.2774(14) 0.4867(6) 0.3053(7) 0.019(3) Uani d 1 . .
C C19B 0.1929(14) 0.4892(7) 0.3747(8) 0.023(3) Uani d 1 . .
H H19B 0.162808 0.443980 0.400826 0.028 Uiso calc 1 . .
C C20B 0.1509(16) 0.5585(7) 0.4072(7) 0.026(3) Uani d 1 . .
H H20B 0.092136 0.559260 0.455561 0.031 Uiso calc 1 . .
C C21B 0.1912(13) 0.6262(7) 0.3719(8) 0.023(3) Uani d 1 . .
H H21B 0.158869 0.672692 0.394300 0.027 Uiso calc 1 . .
C C22B 0.2821(16) 0.6237(8) 0.3014(8) 0.027(3) Uani d 1 . .
H H22B 0.315915 0.668761 0.276449 0.033 Uiso calc 1 . .
C C23B 0.3213(13) 0.5542(6) 0.2691(7) 0.017(2) Uani d 1 . .
H H23B 0.380027 0.552553 0.220758 0.020 Uiso calc 1 . .
C C24B 0.2059(14) 0.3854(6) 0.0048(6) 0.016(2) Uani d 1 . .
C C25B 0.0596(13) 0.4079(7) 0.0145(7) 0.017(2) Uani d 1 . .
H H25B 0.006401 0.391756 0.061630 0.020 Uiso calc 1 . .
C C26B -0.0124(15) 0.4534(7) -0.0424(7) 0.022(3) Uani d 1 . .
H H26B -0.113603 0.469611 -0.033848 0.026 Uiso calc 1 . .
C C27B 0.0630(14) 0.4757(7) -0.1124(7) 0.020(2) Uani d 1 . .
C C28B 0.2055(13) 0.4519(7) -0.1262(7) 0.018(2) Uani d 1 . .
H H28B 0.254965 0.466150 -0.175180 0.022 Uiso calc 1 . .
C C29B 0.2809(14) 0.4058(6) -0.0677(7) 0.019(2) Uani d 1 . .
H H29B 0.381249 0.388659 -0.076974 0.023 Uiso calc 1 . .
C C30B 0.3901(13) 0.2085(6) 0.1534(7) 0.015(2) Uani d 1 . .
C C31B 0.4960(13) 0.0880(6) 0.1744(8) 0.018(2) Uani d 1 . .
H H31C 0.549866 0.061068 0.219784 0.022 Uiso calc 1 . .
H H31D 0.572414 0.104610 0.134489 0.022 Uiso calc 1 . .
C C32B 0.3846(19) 0.0354(7) 0.1322(8) 0.032(3) Uani d 1 . .
H H32D 0.439203 -0.008036 0.110512 0.048 Uiso calc 1 . .
H H32E 0.309921 0.018318 0.171926 0.048 Uiso calc 1 . .
H H32F 0.332443 0.061810 0.086729 0.048 Uiso calc 1 . .

loop_
_atom_site_aniso_label
_atom_site_aniso_U_11
_atom_site_aniso_U_22
_atom_site_aniso_U_33
_atom_site_aniso_U_12
_atom_site_aniso_U_13
_atom_site_aniso_U_23
F1A 0.035(4) 0.028(4) 0.022(4) 0.003(3) 0.015(3) 0.000(3)
F2A 0.049(5) 0.023(4) 0.015(3) -0.002(3) 0.007(3) 0.011(3)
O1A 0.032(5) 0.017(4) 0.015(4) -0.001(4) 0.001(4) -0.004(3)
O2A 0.036(5) 0.010(4) 0.014(4) -0.005(3) 0.003(4) 0.002(3)
N1A 0.023(5) 0.018(5) 0.017(5) 0.005(4) 0.011(4) -0.001(4)
N2A 0.039(6) 0.013(5) 0.010(4) -0.006(4) 0.006(4) 0.004(4)
C1A 0.032(7) 0.010(5) 0.009(5) -0.001(5) 0.006(5) -0.005(4)
C2A 0.024(6) 0.012(5) 0.015(6) -0.001(4) 0.005(5) -0.001(4)
C3A 0.015(5) 0.022(6) 0.013(5) 0.002(5) 0.008(4) -0.001(4)
C4A 0.025(6) 0.012(5) 0.016(5) -0.002(5) 0.007(5) 0.000(4)
C5A 0.018(6) 0.015(5) 0.015(6) -0.001(5) 0.005(4) 0.003(4)
C6A 0.009(5) 0.017(5) 0.025(6) -0.003(4) 0.010(4) -0.008(5)
C7A 0.012(6) 0.027(7) 0.032(7) 0.004(5) 0.013(5) -0.010(5)
C8A 0.018(6) 0.029(7) 0.020(6) 0.005(5) 0.007(5) 0.000(5)
C9A 0.039(8) 0.019(6) 0.025(7) 0.000(6) 0.000(6) -0.006(5)
C10A 0.024(6) 0.015(5) 0.022(6) -0.006(5) 0.004(5) -0.002(5)
C11A 0.017(6) 0.027(6) 0.027(6) -0.011(5) 0.014(5) -0.018(5)
C12A 0.019(6) 0.008(5) 0.014(5) -0.003(4) 0.006(4) -0.005(4)
C13A 0.014(4) 0.020(5) 0.020(5) 0.003(4) 0.007(4) -0.003(4)
C14A 0.031(7) 0.021(6) 0.012(5) 0.002(5) 0.003(5) 0.004(5)
C15A 0.019(5) 0.023(5) 0.017(4) 0.002(4) 0.013(4) 0.001(4)
C16A 0.038(7) 0.017(5) 0.008(5) 0.002(5) 0.009(5) -0.001(4)
C17A 0.016(6) 0.023(6) 0.014(5) -0.005(5) 0.005(4) -0.001(5)
C18A 0.017(6) 0.021(6) 0.014(5) -0.003(5) 0.011(4) -0.005(4)
C19A 0.020(6) 0.027(6) 0.010(5) 0.001(5) 0.002(4) 0.003(5)
C20A 0.021(6) 0.030(6) 0.023(6) -0.006(6) 0.000(5) -0.003(5)
C21A 0.048(9) 0.012(5) 0.014(6) -0.008(5) 0.008(5) -0.008(5)
C22A 0.037(8) 0.017(6) 0.021(6) 0.011(6) 0.006(6) -0.001(5)
C23A 0.024(6) 0.018(6) 0.020(6) -0.003(5) 0.002(5) 0.000(5)
C24A 0.013(4) 0.017(4) 0.016(4) 0.007(4) 0.007(4) 0.003(4)
C25A 0.016(5) 0.023(5) 0.013(4) 0.007(4) 0.008(4) 0.004(4)
C26A 0.027(6) 0.015(5) 0.016(5) -0.001(5) 0.006(5) -0.003(4)
C27A 0.021(6) 0.020(6) 0.017(6) 0.005(5) 0.012(5) 0.007(5)
C28A 0.018(6) 0.028(6) 0.014(5) 0.013(5) 0.004(5) 0.006(5)
C29A 0.031(7) 0.019(6) 0.013(5) 0.003(5) 0.003(5) 0.002(5)
C30A 0.012(5) 0.016(5) 0.022(6) 0.001(4) 0.006(4) -0.001(5)
C31A 0.030(5) 0.012(4) 0.019(5) -0.002(4) 0.001(4) -0.006(4)
C32A 0.043(8) 0.018(6) 0.026(7) 0.003(6) 0.001(6) -0.006(5)
F1B 0.037(5) 0.038(4) 0.016(3) -0.002(4) -0.005(3) 0.003(3)
F2B 0.058(6) 0.026(4) 0.015(3) 0.010(4) -0.001(3) 0.004(3)
O1B 0.036(5) 0.016(4) 0.017(4) 0.002(4) 0.010(4) -0.002(3)
O2B 0.026(5) 0.012(4) 0.022(4) 0.004(3) 0.010(3) -0.002(3)
N1B 0.020(5) 0.011(4) 0.013(4) 0.002(4) 0.002(4) 0.001(4)
N2B 0.022(5) 0.018(5) 0.015(5) 0.002(4) 0.006(4) -0.005(4)
C1B 0.005(5) 0.028(6) 0.019(6) 0.006(4) 0.003(4) -0.007(5)
C2B 0.010(5) 0.023(6) 0.016(5) -0.003(4) 0.010(4) -0.007(5)
C3B 0.018(6) 0.012(5) 0.023(6) -0.002(4) 0.008(5) 0.000(4)
C4B 0.013(4) 0.019(5) 0.020(5) 0.002(4) 0.010(4) 0.000(4)
C5B 0.035(7) 0.011(5) 0.011(5) -0.002(5) 0.011(5) -0.002(4)
C6B 0.017(4) 0.014(4) 0.009(3) 0.005(3) 0.002(3) -0.001(3)
C7B 0.024(6) 0.015(5) 0.011(5) 0.000(5) 0.003(4) -0.002(4)
C8B 0.026(7) 0.030(7) 0.023(6) 0.001(6) 0.000(5) -0.010(5)
C9B 0.015(5) 0.026(5) 0.025(5) -0.004(4) 0.007(4) 0.002(4)
C10B 0.026(5) 0.034(5) 0.031(5) 0.011(5) 0.004(4) -0.010(5)
C11B 0.014(4) 0.020(4) 0.012(4) 0.003(4) 0.003(4) -0.005(4)
C12B 0.007(5) 0.027(6) 0.015(5) 0.004(5) 0.005(4) -0.002(5)
C13B 0.039(7) 0.014(5) 0.015(5) -0.001(5) 0.001(5) -0.002(4)
C14B 0.041(8) 0.018(6) 0.011(5) 0.006(5) 0.000(5) -0.001(5)
C15B 0.024(6) 0.023(6) 0.013(5) 0.005(5) -0.004(5) -0.002(5)
C16B 0.018(6) 0.019(6) 0.025(6) 0.002(5) 0.001(5) -0.002(5)
C17B 0.025(6) 0.007(5) 0.019(6) -0.001(4) 0.007(5) 0.003(4)
C18B 0.031(7) 0.008(5) 0.020(6) -0.002(5) 0.003(5) 0.001(4)
C19B 0.023(6) 0.023(6) 0.023(6) 0.006(5) 0.012(5) -0.001(5)
C20B 0.040(8) 0.022(6) 0.016(6) 0.008(6) 0.003(5) -0.007(5)
C21B 0.010(5) 0.022(6) 0.036(7) 0.003(5) 0.001(5) -0.011(5)
C22B 0.035(8) 0.020(6) 0.027(7) 0.000(6) 0.005(6) 0.004(5)
C23B 0.011(5) 0.016(5) 0.023(6) 0.004(4) 0.006(5) 0.005(5)
C24B 0.026(6) 0.016(5) 0.007(5) -0.006(5) 0.006(4) 0.002(4)
C25B 0.010(5) 0.027(6) 0.013(5) -0.008(5) 0.004(4) 0.002(5)
C26B 0.025(6) 0.024(6) 0.016(6) 0.005(5) 0.008(5) -0.001(5)
C27B 0.026(6) 0.019(6) 0.015(5) -0.003(5) -0.004(5) 0.004(5)
C28B 0.022(5) 0.021(5) 0.012(4) -0.005(4) -0.001(4) 0.009(4)
C29B 0.022(6) 0.018(6) 0.017(6) -0.001(5) 0.005(5) 0.000(5)
C30B 0.020(6) 0.014(5) 0.013(5) -0.001(4) 0.008(4) 0.002(4)
C31B 0.011(5) 0.016(5) 0.027(6) 0.002(4) 0.007(4) -0.002(5)
C32B 0.059(10) 0.009(5) 0.028(7) -0.004(6) 0.005(7) -0.005(5)

loop_
_atom_type_symbol
_atom_type_description
_atom_type_scat_dispersion_real
_atom_type_scat_dispersion_imag
_atom_type_scat_source
C C 0.0033 0.0016 'International Tables Vol C Tables 4.2.6.8 and 6.1.1.4'
H H 0.0000 0.0000 'International Tables Vol C Tables 4.2.6.8 and 6.1.1.4'
N N 0.0061 0.0033 'International Tables Vol C Tables 4.2.6.8 and 6.1.1.4'
O O 0.0106 0.0060 'International Tables Vol C Tables 4.2.6.8 and 6.1.1.4'
F F 0.0171 0.0103 'International Tables Vol C Tables 4.2.6.8 and 6.1.1.4'

loop_
_geom_angle_atom_site_label_1
_geom_angle_atom_site_label_2
_geom_angle_atom_site_label_3
_geom_angle_site_symmetry_1
_geom_angle_site_symmetry_3
_geom_angle
_geom_angle_publ_flag
C30A O2A C31A . . 116.6(9) ?
C12A N1A C5A . . 117.6(9) ?
C12A N1A C1A . . 115.0(9) ?
C5A N1A C1A . . 118.2(8) ?
C3A N2A C24A . . 125.0(11) ?
C3A N2A H2AA . . 116(9) ?
C24A N2A H2AA . . 118(9) ?
N1A C1A C6A . . 111.2(10) ?
N1A C1A C2A . . 111.8(10) ?
C6A C1A C2A . . 113.9(9) ?
N1A C1A H1AA . . 106.5 ?
C6A C1A H1AA . . 106.5 ?
C2A C1A H1AA . . 106.5 ?
C3A C2A C30A . . 121.5(11) ?
C3A C2A C1A . . 116.1(10) ?
C30A C2A C1A . . 122.3(10) ?
C2A C3A N2A . . 121.6(11) ?
C2A C3A C4A . . 117.3(10) ?
N2A C3A C4A . . 120.7(10) ?
C3A C4A C5A . . 108.2(9) ?
C3A C4A H4AA . . 110.1 ?
C5A C4A H4AA . . 110.1 ?
C3A C4A H4AB . . 110.1 ?
C5A C4A H4AB . . 110.1 ?
H4AA C4A H4AB . . 108.4 ?
N1A C5A C18A . . 111.5(9) ?
N1A C5A C4A . . 108.2(9) ?
C18A C5A C4A . . 108.5(9) ?
N1A C5A H5AA . . 109.5 ?
C18A C5A H5AA . . 109.5 ?
C4A C5A H5AA . . 109.5 ?
C7A C6A C11A . . 115.2(11) ?
C7A C6A C1A . . 122.8(11) ?
C11A C6A C1A . . 121.5(10) ?
C8A C7A C6A . . 123.2(13) ?
C8A C7A H7AA . . 118.4 ?
C6A C7A H7AA . . 118.4 ?
C7A C8A C9A . . 120.7(12) ?
C7A C8A H8AA . . 119.7 ?
C9A C8A H8AA . . 119.7 ?
C10A C9A C8A . . 118.1(13) ?
C10A C9A H9AA . . 120.9 ?
C8A C9A H9AA . . 120.9 ?
C11A C10A C9A . . 120.7(12) ?
C11A C10A H10A . . 119.6 ?
C9A C10A H10A . . 119.6 ?
C10A C11A C6A . . 121.9(11) ?
C10A C11A H11A . . 119.0 ?
C6A C11A H11A . . 119.0 ?
C17A C12A N1A . . 121.4(10) ?
C17A C12A C13A . . 119.6(10) ?
N1A C12A C13A . . 118.7(10) ?
C14A C13A C12A . . 119.5(11) ?
C14A C13A H13A . . 120.3 ?
C12A C13A H13A . . 120.3 ?
C15A C14A C13A . . 118.7(11) ?
C15A C14A H14A . . 120.7 ?
C13A C14A H14A . . 120.7 ?
F1A C15A C16A . . 118.9(11) ?
F1A C15A C14A . . 117.7(11) ?
C16A C15A C14A . . 123.4(10) ?
C15A C16A C17A . . 118.4(11) ?
C15A C16A H16A . . 120.8 ?
C17A C16A H16A . . 120.8 ?
C16A C17A C12A . . 120.3(11) ?
C16A C17A H17A . . 119.8 ?
C12A C17A H17A . . 119.8 ?
C23A C18A C19A . . 116.8(11) ?
C23A C18A C5A . . 118.1(10) ?
C19A C18A C5A . . 124.8(11) ?
C20A C19A C18A . . 122.6(11) ?
C20A C19A H19A . . 118.7 ?
C18A C19A H19A . . 118.7 ?
C19A C20A C21A . . 118.5(11) ?
C19A C20A H20A . . 120.7 ?
C21A C20A H20A . . 120.7 ?
C22A C21A C20A . . 119.1(11) ?
C22A C21A H21A . . 120.4 ?
C20A C21A H21A . . 120.4 ?
C23A C22A C21A . . 121.8(12) ?
C23A C22A H22A . . 119.1 ?
C21A C22A H22A . . 119.1 ?
C22A C23A C18A . . 121.1(12) ?
C22A C23A H23A . . 119.5 ?
C18A C23A H23A . . 119.5 ?
C25A C24A C29A . . 122.0(10) ?
C25A C24A N2A . . 123.1(11) ?
C29A C24A N2A . . 114.5(11) ?
C24A C25A C26A . . 119.5(11) ?
C24A C25A H25A . . 120.2 ?
C26A C25A H25A . . 120.2 ?
C27A C26A C25A . . 118.3(12) ?
C27A C26A H26A . . 120.8 ?
C25A C26A H26A . . 120.8 ?
F2A C27A C28A . . 118.5(11) ?
F2A C27A C26A . . 118.1(11) ?
C28A C27A C26A . . 123.2(11) ?
C27A C28A C29A . . 119.2(11) ?
C27A C28A H28A . . 120.4 ?
C29A C28A H28A . . 120.4 ?
C28A C29A C24A . . 117.5(11) ?
C28A C29A H29A . . 121.3 ?
C24A C29A H29A . . 121.3 ?
O1A C30A O2A . . 120.4(10) ?
O1A C30A C2A . . 126.4(11) ?
O2A C30A C2A . . 113.1(10) ?
O2A C31A C32A . . 110.8(10) ?
O2A C31A H31A . . 109.5 ?
C32A C31A H31A . . 109.5 ?
O2A C31A H31B . . 109.5 ?
C32A C31A H31B . . 109.5 ?
H31A C31A H31B . . 108.1 ?
C31A C32A H32A . . 109.5 ?
C31A C32A H32B . . 109.5 ?
H32A C32A H32B . . 109.5 ?
C31A C32A H32C . . 109.5 ?
H32A C32A H32C . . 109.5 ?
H32B C32A H32C . . 109.5 ?
C30B O2B C31B . . 115.9(8) ?
C12B N1B C5B . . 118.2(10) ?
C12B N1B C1B . . 116.3(9) ?
C5B N1B C1B . . 116.8(9) ?
C3B N2B C24B . . 127.3(10) ?
C3B N2B H2BA . . 116.4 ?
C24B N2B H2BA . . 116.4 ?
C6B C1B N1B . . 112.5(9) ?
C6B C1B C2B . . 112.6(10) ?
N1B C1B C2B . . 111.4(10) ?
C6B C1B H1BA . . 106.7 ?
N1B C1B H1BA . . 106.7 ?
C2B C1B H1BA . . 106.7 ?
C3B C2B C30B . . 121.2(10) ?
C3B C2B C1B . . 118.5(10) ?
C30B C2B C1B . . 120.3(10) ?
C2B C3B N2B . . 125.7(10) ?
C2B C3B C4B . . 114.5(10) ?
N2B C3B C4B . . 119.3(10) ?
C3B C4B C5B . . 109.2(10) ?
C3B C4B H4BA . . 109.8 ?
C5B C4B H4BA . . 109.8 ?
C3B C4B H4BB . . 109.8 ?
C5B C4B H4BB . . 109.8 ?
H4BA C4B H4BB . . 108.3 ?
N1B C5B C18B . . 112.9(9) ?
N1B C5B C4B . . 109.3(10) ?
C18B C5B C4B . . 108.1(10) ?
N1B C5B H5BA . . 108.8 ?
C18B C5B H5BA . . 108.8 ?
C4B C5B H5BA . . 108.8 ?
C11B C6B C7B . . 113.9(10) ?
C11B C6B C1B . . 123.2(10) ?
C7B C6B C1B . . 122.7(10) ?
C8B C7B C6B . . 122.5(10) ?
C8B C7B H7BA . . 118.7 ?
C6B C7B H7BA . . 118.7 ?
C7B C8B C9B . . 121.5(12) ?
C7B C8B H8BA . . 119.2 ?
C9B C8B H8BA . . 119.2 ?
C8B C9B C10B . . 116.8(11) ?
C8B C9B H9BA . . 121.6 ?
C10B C9B H9BA . . 121.6 ?
C11B C10B C9B . . 120.4(11) ?
C11B C10B H10B . . 119.8 ?
C9B C10B H10B . . 119.8 ?
C10B C11B C6B . . 124.8(12) ?
C10B C11B H11B . . 117.6 ?
C6B C11B H11B . . 117.6 ?
C17B C12B C13B . . 117.8(11) ?
C17B C12B N1B . . 123.4(11) ?
C13B C12B N1B . . 118.7(11) ?
C14B C13B C12B . . 121.7(12) ?
C14B C13B H13B . . 119.2 ?
C12B C13B H13B . . 119.2 ?
C15B C14B C13B . . 118.8(11) ?
C15B C14B H14B . . 120.6 ?
C13B C14B H14B . . 120.6 ?
F1B C15B C16B . . 119.4(11) ?
F1B C15B C14B . . 119.1(11) ?
C16B C15B C14B . . 121.5(11) ?
C15B C16B C17B . . 119.1(11) ?
C15B C16B H16B . . 120.4 ?
C17B C16B H16B . . 120.4 ?
C12B C17B C16B . . 121.0(11) ?
C12B C17B H17B . . 119.5 ?
C16B C17B H17B . . 119.5 ?
C19B C18B C23B . . 118.7(11) ?
C19B C18B C5B . . 123.7(10) ?
C23B C18B C5B . . 117.5(10) ?
C18B C19B C20B . . 119.7(12) ?
C18B C19B H19B . . 120.2 ?
C20B C19B H19B . . 120.2 ?
C21B C20B C19B . . 122.8(11) ?
C21B C20B H20B . . 118.6 ?
C19B C20B H20B . . 118.6 ?
C20B C21B C22B . . 117.6(11) ?
C20B C21B H21B . . 121.2 ?
C22B C21B H21B . . 121.2 ?
C23B C22B C21B . . 119.0(12) ?
C23B C22B H22B . . 120.5 ?
C21B C22B H22B . . 120.5 ?
C22B C23B C18B . . 122.2(11) ?
C22B C23B H23B . . 118.9 ?
C18B C23B H23B . . 118.9 ?
C25B C24B N2B . . 124.4(10) ?
C25B C24B C29B . . 119.0(11) ?
N2B C24B C29B . . 116.4(10) ?
C24B C25B C26B . . 121.3(10) ?
C24B C25B H25B . . 119.4 ?
C26B C25B H25B . . 119.4 ?
C25B C26B C27B . . 119.8(11) ?
C25B C26B H26B . . 120.1 ?
C27B C26B H26B . . 120.1 ?
C28B C27B F2B . . 120.7(10) ?
C28B C27B C26B . . 120.8(11) ?
F2B C27B C26B . . 118.5(11) ?
C27B C28B C29B . . 119.8(10) ?
C27B C28B H28B . . 120.1 ?
C29B C28B H28B . . 120.1 ?
C28B C29B C24B . . 119.3(11) ?
C28B C29B H29B . . 120.4 ?
C24B C29B H29B . . 120.4 ?
O1B C30B O2B . . 123.0(10) ?
O1B C30B C2B . . 122.9(11) ?
O2B C30B C2B . . 114.1(9) ?
O2B C31B C32B . . 111.0(10) ?
O2B C31B H31C . . 109.4 ?
C32B C31B H31C . . 109.4 ?
O2B C31B H31D . . 109.4 ?
C32B C31B H31D . . 109.4 ?
H31C C31B H31D . . 108.0 ?
C31B C32B H32D . . 109.5 ?
C31B C32B H32E . . 109.5 ?
H32D C32B H32E . . 109.5 ?
C31B C32B H32F . . 109.5 ?
H32D C32B H32F . . 109.5 ?
H32E C32B H32F . . 109.5 ?

loop_
_geom_bond_atom_site_label_1
_geom_bond_atom_site_label_2
_geom_bond_site_symmetry_2
_geom_bond_distance
_geom_bond_publ_flag
F1A C15A . 1.362(12) ?
F2A C27A . 1.347(13) ?
O1A C30A . 1.242(15) ?
O2A C30A . 1.352(14) ?
O2A C31A . 1.461(14) ?
N1A C12A . 1.407(13) ?
N1A C5A . 1.466(14) ?
N1A C1A . 1.485(14) ?
N2A C3A . 1.383(15) ?
N2A C24A . 1.432(14) ?
N2A H2AA . 0.85(3) ?
C1A C6A . 1.520(17) ?
C1A C2A . 1.533(16) ?
C1A H1AA . 1.0000 ?
C2A C3A . 1.366(16) ?
C2A C30A . 1.423(16) ?
C3A C4A . 1.484(16) ?
C4A C5A . 1.532(15) ?
C4A H4AA . 0.9900 ?
C4A H4AB . 0.9900 ?
C5A C18A . 1.524(16) ?
C5A H5AA . 1.0000 ?
C6A C7A . 1.402(15) ?
C6A C11A . 1.436(17) ?
C7A C8A . 1.372(18) ?
C7A H7AA . 0.9500 ?
C8A C9A . 1.406(19) ?
C8A H8AA . 0.9500 ?
C9A C10A . 1.399(17) ?
C9A H9AA . 0.9500 ?
C10A C11A . 1.383(19) ?
C10A H10A . 0.9500 ?
C11A H11A . 0.9500 ?
C12A C17A . 1.392(16) ?
C12A C13A . 1.413(16) ?
C13A C14A . 1.393(16) ?
C13A H13A . 0.9500 ?
C14A C15A . 1.370(18) ?
C14A H14A . 0.9500 ?
C15A C16A . 1.367(16) ?
C16A C17A . 1.392(15) ?
C16A H16A . 0.9500 ?
C17A H17A . 0.9500 ?
C18A C23A . 1.406(17) ?
C18A C19A . 1.413(17) ?
C19A C20A . 1.389(18) ?
C19A H19A . 0.9500 ?
C20A C21A . 1.415(19) ?
C20A H20A . 0.9500 ?
C21A C22A . 1.387(19) ?
C21A H21A . 0.9500 ?
C22A C23A . 1.370(18) ?
C22A H22A . 0.9500 ?
C23A H23A . 0.9500 ?
C24A C25A . 1.359(17) ?
C24A C29A . 1.413(17) ?
C25A C26A . 1.396(16) ?
C25A H25A . 0.9500 ?
C26A C27A . 1.382(17) ?
C26A H26A . 0.9500 ?
C27A C28A . 1.352(18) ?
C28A C29A . 1.412(16) ?
C28A H28A . 0.9500 ?
C29A H29A . 0.9500 ?
C31A C32A . 1.498(18) ?
C31A H31A . 0.9900 ?
C31A H31B . 0.9900 ?
C32A H32A . 0.9800 ?
C32A H32B . 0.9800 ?
C32A H32C . 0.9800 ?
F1B C15B . 1.370(13) ?
F2B C27B . 1.361(14) ?
O1B C30B . 1.235(14) ?
O2B C30B . 1.343(14) ?
O2B C31B . 1.442(13) ?
N1B C12B . 1.423(15) ?
N1B C5B . 1.465(14) ?
N1B C1B . 1.496(15) ?
N2B C3B . 1.354(15) ?
N2B C24B . 1.407(16) ?
N2B H2BA . 0.8800 ?
C1B C6B . 1.480(15) ?
C1B C2B . 1.540(15) ?
C1B H1BA . 1.0000 ?
C2B C3B . 1.347(17) ?
C2B C30B . 1.454(15) ?
C3B C4B . 1.523(15) ?
C4B C5B . 1.539(18) ?
C4B H4BA . 0.9900 ?
C4B H4BB . 0.9900 ?
C5B C18B . 1.529(15) ?
C5B H5BA . 1.0000 ?
C6B C11B . 1.395(14) ?
C6B C7B . 1.451(16) ?
C7B C8B . 1.347(18) ?
C7B H7BA . 0.9500 ?
C8B C9B . 1.405(17) ?
C8B H8BA . 0.9500 ?
C9B C10B . 1.430(19) ?
C9B H9BA . 0.9500 ?
C10B C11B . 1.340(18) ?
C10B H10B . 0.9500 ?
C11B H11B . 0.9500 ?
C12B C17B . 1.382(16) ?
C12B C13B . 1.398(16) ?
C13B C14B . 1.397(18) ?
C13B H13B . 0.9500 ?
C14B C15B . 1.373(19) ?
C14B H14B . 0.9500 ?
C15B C16B . 1.371(17) ?
C16B C17B . 1.414(17) ?
C16B H16B . 0.9500 ?
C17B H17B . 0.9500 ?
C18B C19B . 1.365(16) ?
C18B C23B . 1.395(16) ?
C19B C20B . 1.394(17) ?
C19B H19B . 0.9500 ?
C20B C21B . 1.384(18) ?
C20B H20B . 0.9500 ?
C21B C22B . 1.411(18) ?
C21B H21B . 0.9500 ?
C22B C23B . 1.390(18) ?
C22B H22B . 0.9500 ?
C23B H23B . 0.9500 ?
C24B C25B . 1.362(17) ?
C24B C29B . 1.409(15) ?
C25B C26B . 1.373(17) ?
C25B H25B . 0.9500 ?
C26B C27B . 1.386(16) ?
C26B H26B . 0.9500 ?
C27B C28B . 1.349(18) ?
C28B C29B . 1.409(17) ?
C28B H28B . 0.9500 ?
C29B H29B . 0.9500 ?
C31B C32B . 1.509(18) ?
C31B H31C . 0.9900 ?
C31B H31D . 0.9900 ?
C32B H32D . 0.9800 ?
C32B H32E . 0.9800 ?
C32B H32F . 0.9800 ?

loop_
_geom_hbond_atom_site_label_D
_geom_hbond_atom_site_label_H
_geom_hbond_atom_site_label_A
_geom_hbond_site_symmetry_A
_geom_hbond_distance_DH
_geom_hbond_distance_HA
_geom_hbond_distance_DA
_geom_hbond_angle_DHA
_geom_hbond_publ_flag
N2A H2AA O1A . 0.85(3) 1.98(10) 2.652(13) 136(12) yes
N2B H2BA O1B . 0.88 2.04 2.664(13) 127 yes
C31A H31A F2B 2_655 0.99 2.43 3.327(14) 151 yes
C31A H31B F1B 2_756 0.99 2.40 3.257(15) 144 yes
C31B H31C F2A 2_646 0.99 2.45 3.213(15) 134 yes
C31B H31D F1A 2_745 0.99 2.32 3.281(13) 165 yes
C5A H5AA Cg9 2_645 1.00 2.91 3.907(13) 178 yes
C5B H5BA Cg4 2_555 1.00 2.96 3.958(14) 174 yes
C22A H22A Cg7 2_645 0.95 2.87 3.770(14) 159 yes
C22B H22B Cg2 2_555 0.95 2.94 3.857(15) 162 yes
C29A H29A Cg7 1_456 0.95 2.71 3.437(13) 134 yes
C29B H29B Cg2 1_655 0.95 2.84 3.595(13) 138 yes

loop_
_geom_torsion_atom_site_label_1
_geom_torsion_atom_site_label_2
_geom_torsion_atom_site_label_3
_geom_torsion_atom_site_label_4
_geom_torsion_site_symmetry_1
_geom_torsion_site_symmetry_2
_geom_torsion_site_symmetry_3
_geom_torsion_site_symmetry_4
_geom_torsion
_geom_torsion_publ_flag
C12A N1A C1A C6A . . . . 109.5(11) ?
C5A N1A C1A C6A . . . . -104.3(12) ?
C12A N1A C1A C2A . . . . -122.0(11) ?
C5A N1A C1A C2A . . . . 24.2(15) ?
N1A C1A C2A C3A . . . . -43.2(14) ?
C6A C1A C2A C3A . . . . 83.8(13) ?
N1A C1A C2A C30A . . . . 138.3(11) ?
C6A C1A C2A C30A . . . . -94.6(13) ?
C30A C2A C3A N2A . . . . -2.1(18) ?
C1A C2A C3A N2A . . . . 179.4(11) ?
C30A C2A C3A C4A . . . . -175.2(11) ?
C1A C2A C3A C4A . . . . 6.3(16) ?
C24A N2A C3A C2A . . . . 160.7(11) ?
C24A N2A C3A C4A . . . . -26.4(18) ?
C2A C3A C4A C5A . . . . 47.0(14) ?
N2A C3A C4A C5A . . . . -126.2(12) ?
C12A N1A C5A C18A . . . . -68.8(13) ?
C1A N1A C5A C18A . . . . 145.9(10) ?
C12A N1A C5A C4A . . . . 171.9(10) ?
C1A N1A C5A C4A . . . . 26.6(14) ?
C3A C4A C5A N1A . . . . -62.8(12) ?
C3A C4A C5A C18A . . . . 176.1(10) ?
N1A C1A C6A C7A . . . . 157.8(11) ?
C2A C1A C6A C7A . . . . 30.4(15) ?
N1A C1A C6A C11A . . . . -30.9(15) ?
C2A C1A C6A C11A . . . . -158.3(11) ?
C11A C6A C7A C8A . . . . 3.5(18) ?
C1A C6A C7A C8A . . . . 175.3(12) ?
C6A C7A C8A C9A . . . . -4(2) ?
C7A C8A C9A C10A . . . . 2.5(19) ?
C8A C9A C10A C11A . . . . -1.3(18) ?
C9A C10A C11A C6A . . . . 1.4(18) ?
C7A C6A C11A C10A . . . . -2.3(17) ?
C1A C6A C11A C10A . . . . -174.2(11) ?
C5A N1A C12A C17A . . . . -1.1(16) ?
C1A N1A C12A C17A . . . . 145.3(11) ?
C5A N1A C12A C13A . . . . 172.6(10) ?
C1A N1A C12A C13A . . . . -41.0(15) ?
C17A C12A C13A C14A . . . . -2.0(17) ?
N1A C12A C13A C14A . . . . -175.7(11) ?
C12A C13A C14A C15A . . . . 1.2(19) ?
C13A C14A C15A F1A . . . . 179.4(11) ?
C13A C14A C15A C16A . . . . -1(2) ?
F1A C15A C16A C17A . . . . -178.7(11) ?
C14A C15A C16A C17A . . . . 2(2) ?
C15A C16A C17A C12A . . . . -2.7(18) ?
N1A C12A C17A C16A . . . . 176.3(11) ?
C13A C12A C17A C16A . . . . 2.8(17) ?
N1A C5A C18A C23A . . . . 160.1(10) ?
C4A C5A C18A C23A . . . . -80.8(13) ?
N1A C5A C18A C19A . . . . -25.1(15) ?
C4A C5A C18A C19A . . . . 94.0(12) ?
C23A C18A C19A C20A . . . . -3.1(16) ?
C5A C18A C19A C20A . . . . -178.0(11) ?
C18A C19A C20A C21A . . . . 2.6(17) ?
C19A C20A C21A C22A . . . . -0.3(18) ?
C20A C21A C22A C23A . . . . -1.4(19) ?
C21A C22A C23A C18A . . . . 0.8(19) ?
C19A C18A C23A C22A . . . . 1.4(16) ?
C5A C18A C23A C22A . . . . 176.6(11) ?
C3A N2A C24A C25A . . . . -32.1(18) ?
C3A N2A C24A C29A . . . . 154.7(11) ?
C29A C24A C25A C26A . . . . -5.9(17) ?
N2A C24A C25A C26A . . . . -178.6(10) ?
C24A C25A C26A C27A . . . . 4.7(17) ?
C25A C26A C27A F2A . . . . -177.9(10) ?
C25A C26A C27A C28A . . . . -1.9(18) ?
F2A C27A C28A C29A . . . . 176.1(10) ?
C26A C27A C28A C29A . . . . 0.1(18) ?
C27A C28A C29A C24A . . . . -1.1(17) ?
C25A C24A C29A C28A . . . . 4.1(17) ?
N2A C24A C29A C28A . . . . 177.4(10) ?
C31A O2A C30A O1A . . . . -1.6(15) ?
C31A O2A C30A C2A . . . . 176.8(10) ?
C3A C2A C30A O1A . . . . 3.2(19) ?
C1A C2A C30A O1A . . . . -178.4(12) ?
C3A C2A C30A O2A . . . . -175.1(11) ?
C1A C2A C30A O2A . . . . 3.3(15) ?
C30A O2A C31A C32A . . . . -82.5(13) ?
C12B N1B C1B C6B . . . . 110.8(11) ?
C5B N1B C1B C6B . . . . -102.2(12) ?
C12B N1B C1B C2B . . . . -121.7(10) ?
C5B N1B C1B C2B . . . . 25.2(13) ?
C6B C1B C2B C3B . . . . 80.7(14) ?
N1B C1B C2B C3B . . . . -46.7(14) ?
C6B C1B C2B C30B . . . . -99.2(12) ?
N1B C1B C2B C30B . . . . 133.4(11) ?
C30B C2B C3B N2B . . . . 1.5(19) ?
C1B C2B C3B N2B . . . . -178.4(11) ?
C30B C2B C3B C4B . . . . -170.2(10) ?
C1B C2B C3B C4B . . . . 9.9(15) ?
C24B N2B C3B C2B . . . . 160.3(12) ?
C24B N2B C3B C4B . . . . -28.4(18) ?
C2B C3B C4B C5B . . . . 44.4(13) ?
N2B C3B C4B C5B . . . . -127.8(12) ?
C12B N1B C5B C18B . . . . -67.5(13) ?
C1B N1B C5B C18B . . . . 146.2(10) ?
C12B N1B C5B C4B . . . . 172.2(9) ?
C1B N1B C5B C4B . . . . 25.9(13) ?
C3B C4B C5B N1B . . . . -62.7(11) ?
C3B C4B C5B C18B . . . . 174.1(9) ?
N1B C1B C6B C11B . . . . -27.8(15) ?
C2B C1B C6B C11B . . . . -154.6(11) ?
N1B C1B C6B C7B . . . . 158.7(10) ?
C2B C1B C6B C7B . . . . 31.9(15) ?
C11B C6B C7B C8B . . . . 1.8(17) ?
C1B C6B C7B C8B . . . . 175.8(12) ?
C6B C7B C8B C9B . . . . -3(2) ?
C7B C8B C9B C10B . . . . 4.3(19) ?
C8B C9B C10B C11B . . . . -4.5(19) ?
C9B C10B C11B C6B . . . . 4(2) ?
C7B C6B C11B C10B . . . . -2.1(17) ?
C1B C6B C11B C10B . . . . -176.1(13) ?
C5B N1B C12B C17B . . . . -5.6(15) ?
C1B N1B C12B C17B . . . . 140.9(11) ?
C5B N1B C12B C13B . . . . 171.2(10) ?
C1B N1B C12B C13B . . . . -42.3(13) ?
C17B C12B C13B C14B . . . . -0.9(17) ?
N1B C12B C13B C14B . . . . -177.8(10) ?
C12B C13B C14B C15B . . . . 1.5(18) ?
C13B C14B C15B F1B . . . . 178.9(10) ?
C13B C14B C15B C16B . . . . -1.9(18) ?
F1B C15B C16B C17B . . . . -179.2(10) ?
C14B C15B C16B C17B . . . . 1.6(18) ?
C13B C12B C17B C16B . . . . 0.6(16) ?
N1B C12B C17B C16B . . . . 177.4(10) ?
C15B C16B C17B C12B . . . . -1.0(17) ?
N1B C5B C18B C19B . . . . -22.1(18) ?
C4B C5B C18B C19B . . . . 98.9(14) ?
N1B C5B C18B C23B . . . . 159.1(11) ?
C4B C5B C18B C23B . . . . -79.9(13) ?
C23B C18B C19B C20B . . . . 0.8(19) ?
C5B C18B C19B C20B . . . . -178.0(13) ?
C18B C19B C20B C21B . . . . 0(2) ?
C19B C20B C21B C22B . . . . -2(2) ?
C20B C21B C22B C23B . . . . 3(2) ?
C21B C22B C23B C18B . . . . -2(2) ?
C19B C18B C23B C22B . . . . 0.1(19) ?
C5B C18B C23B C22B . . . . 178.9(13) ?
C3B N2B C24B C25B . . . . -31.2(19) ?
C3B N2B C24B C29B . . . . 153.9(11) ?
N2B C24B C25B C26B . . . . -178.5(11) ?
C29B C24B C25B C26B . . . . -3.8(18) ?
C24B C25B C26B C27B . . . . 1.6(19) ?
C25B C26B C27B C28B . . . . 1.4(19) ?
C25B C26B C27B F2B . . . . -178.5(11) ?
F2B C27B C28B C29B . . . . 177.8(10) ?
C26B C27B C28B C29B . . . . -2.1(19) ?
C27B C28B C29B C24B . . . . -0.2(18) ?
C25B C24B C29B C28B . . . . 3.1(17) ?
N2B C24B C29B C28B . . . . 178.2(10) ?
C31B O2B C30B O1B . . . . 1.5(17) ?
C31B O2B C30B C2B . . . . -179.9(10) ?
C3B C2B C30B O1B . . . . 2.1(19) ?
C1B C2B C30B O1B . . . . -178.0(11) ?
C3B C2B C30B O2B . . . . -176.4(11) ?
C1B C2B C30B O2B . . . . 3.4(15) ?
C30B O2B C31B C32B . . . . -82.7(12) ?

_cod_database_fobs_code 2022854
